data_4501942
loop_
_publ_author_name
'Momose, Aaron Alexander'
'Bosch, Eric'

_publ_section_title
;
 Serendipity in the Crystallization of a Series of
 C-Alkylcalix[4]resorcinarenes from Alcoholic Solvents
;
_journal_issue 9
_journal_name_full 'Crystal Growth &amp; Design'
_journal_page_first 4043
_journal_paper_doi 10.1021/cg100737c
_journal_volume 10
_journal_year 2010
_chemical_formula_moiety 'C72 H112 O8, 4.5(C4 H10 O), CO'
_chemical_formula_sum 'C91 H157 O13.5'
_chemical_formula_weight 1467.17
_chemical_name_common
; 
C-Undecylresorcinarene complex with t-butanol and methanol 
;
_chemical_name_systematic
; 
 ? 
;
_space_group_IT_number 2
_space_group_name_Hall '-P 1'
_symmetry_cell_setting triclinic
_symmetry_space_group_name_Hall '-P 1'
_symmetry_space_group_name_H-M 'P -1'
_atom_sites_solution_hydrogens geom
_atom_sites_solution_primary direct
_atom_sites_solution_secondary difmap
_audit_creation_method SHELXL-97
_cell_angle_alpha 106.9620(10)
_cell_angle_beta 92.4990(10)
_cell_angle_gamma 101.8350(10)
_cell_formula_units_Z 2
_cell_length_a 15.2237(12)
_cell_length_b 15.7919(13)
_cell_length_c 22.0893(18)
_cell_measurement_reflns_used 4253
_cell_measurement_temperature 140(2)
_cell_measurement_theta_max 20.94
_cell_measurement_theta_min 2.16
_cell_volume 4941.1(7)
_computing_cell_refinement 'Bruker SMART'
_computing_data_reduction 'Bruker SAINT'
_computing_structure_refinement 'SHELXL-97 (Sheldrick, 1997)'
_computing_structure_solution 'SHELXS-97 (Sheldrick, 1990)'
_diffrn_ambient_temperature 140(2)
_diffrn_detector_area_resol_mean 8.3660
_diffrn_measured_fraction_theta_full 1.000
_diffrn_measured_fraction_theta_max 1.000
_diffrn_measurement_device_type 'CCD area detector'
_diffrn_measurement_method 'phi and omega scans'
_diffrn_radiation_monochromator graphite
_diffrn_radiation_source 'fine-focus sealed tube'
_diffrn_radiation_type MoK\a
_diffrn_radiation_wavelength 0.71073
_diffrn_reflns_av_R_equivalents 0.0841
_diffrn_reflns_av_sigmaI/netI 0.1051
_diffrn_reflns_limit_h_max 18
_diffrn_reflns_limit_h_min -18
_diffrn_reflns_limit_k_max 18
_diffrn_reflns_limit_k_min -18
_diffrn_reflns_limit_l_max 26
_diffrn_reflns_limit_l_min -26
_diffrn_reflns_number 53133
_diffrn_reflns_theta_full 25.00
_diffrn_reflns_theta_max 25.00
_diffrn_reflns_theta_min 0.97
_exptl_absorpt_coefficient_mu 0.064
_exptl_absorpt_correction_T_max 0.9873
_exptl_absorpt_correction_T_min 0.9748
_exptl_absorpt_correction_type multi-scan
_exptl_absorpt_process_details 'SADABS V2008/1 (Bruker AXS)'
_exptl_crystal_colour colourless
_exptl_crystal_density_diffrn 0.986
_exptl_crystal_density_method 'not measured'
_exptl_crystal_description block
_exptl_crystal_F_000 1622
_exptl_crystal_size_max 0.40
_exptl_crystal_size_mid 0.30
_exptl_crystal_size_min 0.20
_refine_diff_density_max 0.586
_refine_diff_density_min -0.349
_refine_diff_density_rms 0.080
_refine_ls_extinction_method none
_refine_ls_goodness_of_fit_ref 1.119
_refine_ls_hydrogen_treatment constr
_refine_ls_matrix_type full
_refine_ls_number_parameters 939
_refine_ls_number_reflns 17409
_refine_ls_number_restraints 53
_refine_ls_restrained_S_all 1.126
_refine_ls_R_factor_all 0.2299
_refine_ls_R_factor_gt 0.1111
_refine_ls_shift/su_max 0.043
_refine_ls_shift/su_mean 0.002
_refine_ls_structure_factor_coef Fsqd
_refine_ls_weighting_details 'calc w=1/[\s^2^(Fo^2^)+(0.2000P)^2^+0.0000P] where P=(Fo^2^+2Fc^2^)/3'
_refine_ls_weighting_scheme calc
_refine_ls_wR_factor_gt 0.3074
_refine_ls_wR_factor_ref 0.4000
_reflns_number_gt 6750
_reflns_number_total 17409
_reflns_threshold_expression >2sigma(I)
_cod_data_source_file cg100737c_si_001.cif
_cod_data_source_block com07
_cod_depositor_comments
;
The following automatic conversions were performed:

'_symmetry_cell_setting' value 'Triclinic' changed to 'triclinic'
according to /home/saulius/struct/CIF-dictionaries/cif_core.dic
dictionary named 'cif_core.dic' version 2.4.2 from 2011-04-26.

Automatic conversion script
Id: cif_fix_values 1715 2011-07-08 13:25:40Z adriana 
;
_cod_original_sg_symbol_H-M P-1
_cod_original_formula_sum 'C91 H157 O13.50'
_cod_database_code 4501942

loop_
_symmetry_equiv_pos_as_xyz
'x, y, z'
'-x, -y, -z'

loop_
_atom_site_label
_atom_site_type_symbol
_atom_site_fract_x
_atom_site_fract_y
_atom_site_fract_z
_atom_site_U_iso_or_equiv
_atom_site_adp_type
_atom_site_occupancy
_atom_site_symmetry_multiplicity
_atom_site_calc_flag
_atom_site_refinement_flags
_atom_site_disorder_assembly
_atom_site_disorder_group
O1 O 0.7309(2) 0.6462(3) 0.85602(19) 0.0677(11) Uani 1 1 d . . .
H1O H 0.7711 0.6362 0.8785 0.081 Uiso 1 1 calc R . .
C1 C 0.5283(3) 0.4897(4) 0.7659(2) 0.0539(14) Uani 1 1 d . . .
H1 H 0.4730 0.4921 0.7455 0.065 Uiso 1 1 calc R . .
O2 O 0.6448(2) 0.3234(2) 0.79756(18) 0.0643(10) Uani 1 1 d . . .
H2O H 0.5975 0.2850 0.7973 0.077 Uiso 1 1 calc R . .
C2 C 0.5888(3) 0.5711(4) 0.7953(2) 0.0511(13) Uani 1 1 d . E .
O3 O 0.4968(2) 0.1995(2) 0.80013(18) 0.0683(11) Uani 1 1 d . . .
H3O H 0.5042 0.1761 0.8291 0.082 Uiso 1 1 calc R . .
C3 C 0.6685(3) 0.5660(4) 0.8264(3) 0.0551(14) Uani 1 1 d . . .
O4 O 0.2188(2) 0.2191(2) 0.89193(18) 0.0627(10) Uani 1 1 d . . .
H4O H 0.2357 0.1824 0.9082 0.075 Uiso 1 1 calc R . .
C4 C 0.6857(3) 0.4842(4) 0.8270(3) 0.0552(14) Uani 1 1 d . . .
H4 H 0.7402 0.4823 0.8488 0.066 Uiso 1 1 calc R . .
O5 O 0.1525(2) 0.3576(2) 0.95793(16) 0.0606(10) Uani 1 1 d . . .
H5O H 0.1009 0.3299 0.9392 0.073 Uiso 1 1 calc R . .
C5 C 0.6228(3) 0.4041(4) 0.7955(3) 0.0557(14) Uani 1 1 d . . .
O6 O 0.2390(2) 0.6802(2) 1.01507(17) 0.0602(10) Uani 1 1 d . . .
H6O H 0.2244 0.6736 1.0499 0.072 Uiso 1 1 calc R . .
C6 C 0.5417(3) 0.4039(4) 0.7636(2) 0.0545(14) Uani 1 1 d . . .
O7 O 0.3834(2) 0.8038(2) 1.00672(18) 0.0624(10) Uani 1 1 d . . .
H7O H 0.3332 0.7692 1.0061 0.075 Uiso 1 1 calc R . .
C7 C 0.4727(3) 0.3165(4) 0.7275(2) 0.0573(14) Uani 1 1 d . . .
H7 H 0.5068 0.2673 0.7155 0.069 Uiso 1 1 calc R . .
O8 O 0.6588(2) 0.7828(2) 0.92105(19) 0.0676(11) Uani 1 1 d . . .
H8O H 0.6810 0.7377 0.9057 0.081 Uiso 1 1 calc R . .
C8 C 0.4041(3) 0.2896(3) 0.7709(2) 0.0516(13) Uani 1 1 d . . .
O9 O 0.8715(2) 0.6296(3) 0.91826(19) 0.0730(12) Uani 1 1 d . . .
H9O H 0.8726 0.6330 0.9569 0.088 Uiso 1 1 calc R . .
C9 C 0.4187(3) 0.2324(3) 0.8064(3) 0.0544(14) Uani 1 1 d . . .
O10 O 0.7972(2) 0.3227(3) 0.86894(19) 0.0700(11) Uani 1 1 d . . .
H10O H 0.7474 0.3201 0.8497 0.084 Uiso 1 1 calc R . .
C10 C 0.3578(3) 0.2082(3) 0.8460(3) 0.0571(14) Uani 1 1 d . . .
H10 H 0.3690 0.1690 0.8694 0.069 Uiso 1 1 calc R . .
O11 O 0.5232(3) 0.1024(2) 0.87547(19) 0.0723(11) Uani 1 1 d . . .
H11O H 0.5502 0.1260 0.9124 0.087 Uiso 1 1 calc R . .
C11 C 0.2798(3) 0.2413(3) 0.8516(2) 0.0527(13) Uani 1 1 d . . .
O12 O 0.2577(2) 0.1138(3) 0.9589(2) 0.0705(11) Uani 1 1 d . . .
H12O H 0.2818 0.1456 0.9956 0.085 Uiso 1 1 calc R . .
C12 C 0.2623(3) 0.2989(3) 0.8170(2) 0.0490(13) Uani 1 1 d . . .
O13 O 0.4635(11) 0.5001(12) 0.9391(7) 0.180(6) Uani 0.50 1 d P . .
H13O H 0.4068 0.4885 0.9369 0.216 Uiso 0.50 1 calc PR . .
C13 C 0.3260(3) 0.3214(3) 0.7779(2) 0.0490(13) Uani 1 1 d . . .
H13 H 0.3153 0.3609 0.7547 0.059 Uiso 1 1 calc R . .
C14 C 0.1767(3) 0.3362(3) 0.8248(2) 0.0510(13) Uani 1 1 d . . .
H14 H 0.1324 0.2932 0.8402 0.061 Uiso 1 1 calc R . .
C15 C 0.1952(3) 0.4275(3) 0.8764(2) 0.0456(12) Uani 1 1 d . . .
C16 C 0.1820(3) 0.4334(4) 0.9389(3) 0.0493(13) Uani 1 1 d . . .
C17 C 0.1971(3) 0.5170(4) 0.9856(3) 0.0532(13) Uani 1 1 d . . .
H17 H 0.1876 0.5200 1.0283 0.064 Uiso 1 1 calc R . .
C18 C 0.2261(3) 0.5963(4) 0.9700(3) 0.0501(13) Uani 1 1 d . . .
C19 C 0.2414(3) 0.5934(3) 0.9079(3) 0.0455(12) Uani 1 1 d . . .
C20 C 0.2261(3) 0.5084(4) 0.8630(2) 0.0450(12) Uani 1 1 d . . .
H20 H 0.2374 0.5052 0.8206 0.054 Uiso 1 1 calc R . .
C21 C 0.2735(3) 0.6804(3) 0.8895(2) 0.0468(12) Uani 1 1 d . . .
H21 H 0.2519 0.7295 0.9209 0.056 Uiso 1 1 calc R . .
C22 C 0.3767(3) 0.7095(3) 0.8979(3) 0.0469(13) Uani 1 1 d . . .
C23 C 0.4251(3) 0.7657(3) 0.9546(3) 0.0475(13) Uani 1 1 d . . .
C24 C 0.5188(3) 0.7880(3) 0.9605(3) 0.0552(14) Uani 1 1 d . . .
H24 H 0.5513 0.8264 1.0000 0.066 Uiso 1 1 calc R . .
C25 C 0.5646(3) 0.7558(4) 0.9107(3) 0.0504(13) Uani 1 1 d . . .
C26 C 0.5197(3) 0.6997(3) 0.8524(3) 0.0492(13) Uani 1 1 d . E .
C27 C 0.4266(3) 0.6767(3) 0.8478(2) 0.0469(12) Uani 1 1 d . . .
H27 H 0.3946 0.6365 0.8087 0.056 Uiso 1 1 calc R . .
C28 C 0.5695(3) 0.6610(4) 0.7952(3) 0.0574(15) Uani 1 1 d . . .
H28 H 0.6296 0.7043 0.8016 0.069 Uiso 1 1 calc R A 1
C29 C 0.4292(4) 0.3216(4) 0.6659(3) 0.0699(16) Uani 1 1 d . . .
H29A H 0.3941 0.3692 0.6766 0.084 Uiso 1 1 calc R . .
H29B H 0.4777 0.3411 0.6412 0.084 Uiso 1 1 calc R . .
C30 C 0.3672(6) 0.2343(6) 0.6237(4) 0.119(3) Uani 1 1 d . . .
H30A H 0.3163 0.2157 0.6469 0.143 Uiso 1 1 calc R . .
H30B H 0.4009 0.1855 0.6133 0.143 Uiso 1 1 calc R . .
C31 C 0.3296(7) 0.2465(7) 0.5612(4) 0.151(4) Uani 1 1 d . . .
H31A H 0.3038 0.3011 0.5728 0.181 Uiso 1 1 calc R . .
H31B H 0.3812 0.2596 0.5369 0.181 Uiso 1 1 calc R . .
C32 C 0.2589(9) 0.1692(8) 0.5170(4) 0.176(5) Uani 1 1 d . . .
H32A H 0.2824 0.1133 0.5072 0.211 Uiso 1 1 calc R . .
H32B H 0.2048 0.1590 0.5395 0.211 Uiso 1 1 calc R . .
C33 C 0.2312(10) 0.1831(10) 0.4567(5) 0.221(7) Uani 1 1 d D D .
H33A H 0.2857 0.1938 0.4345 0.265 Uiso 1 1 calc R . .
H33B H 0.2079 0.2392 0.4667 0.265 Uiso 1 1 calc R . .
C34 C 0.1618(14) 0.1083(12) 0.4117(6) 0.289(10) Uani 1 1 d D . .
H34A H 0.1057 0.0990 0.4323 0.347 Uiso 1 1 calc R B 3
H34B H 0.1835 0.0513 0.4018 0.347 Uiso 1 1 calc R B 3
C40 C 0.1318(3) 0.3378(4) 0.7615(3) 0.0598(15) Uani 1 1 d . . .
H40A H 0.0819 0.3695 0.7707 0.072 Uiso 1 1 calc R . .
H40B H 0.1767 0.3736 0.7421 0.072 Uiso 1 1 calc R . .
C41 C 0.0952(4) 0.2461(4) 0.7143(3) 0.0817(19) Uani 1 1 d . . .
H41A H 0.0521 0.2088 0.7339 0.098 Uiso 1 1 calc R . .
H41B H 0.1453 0.2153 0.7027 0.098 Uiso 1 1 calc R . .
C42 C 0.0465(5) 0.2534(5) 0.6531(3) 0.105(2) Uani 1 1 d . . .
H42A H 0.0004 0.2893 0.6657 0.125 Uiso 1 1 calc R . .
H42B H 0.0912 0.2869 0.6322 0.125 Uiso 1 1 calc R . .
C43 C 0.0008(7) 0.1619(6) 0.6052(4) 0.128(3) Uani 1 1 d . . .
H43A H -0.0456 0.1293 0.6255 0.153 Uiso 1 1 calc R . .
H43B H 0.0463 0.1250 0.5937 0.153 Uiso 1 1 calc R . .
C44 C -0.0439(8) 0.1696(7) 0.5443(5) 0.165(5) Uani 1 1 d . . .
H44A H -0.0833 0.2130 0.5568 0.198 Uiso 1 1 calc R . .
H44B H 0.0042 0.1965 0.5222 0.198 Uiso 1 1 calc R . .
C45 C -0.0974(12) 0.0867(9) 0.4988(5) 0.231(8) Uani 1 1 d . . .
H45A H -0.1480 0.0619 0.5200 0.277 Uiso 1 1 calc R . .
H45B H -0.0592 0.0418 0.4885 0.277 Uiso 1 1 calc R . .
C46 C -0.1369(10) 0.0944(8) 0.4361(6) 0.212(7) Uani 1 1 d D . .
H46A H -0.1730 0.1411 0.4467 0.255 Uiso 1 1 calc R . .
H46B H -0.0860 0.1171 0.4144 0.255 Uiso 1 1 calc R . .
C47 C -0.1917(14) 0.0147(12) 0.3922(5) 0.317(12) Uani 1 1 d D . .
H47A H -0.2370 -0.0109 0.4168 0.380 Uiso 1 1 calc R . .
H47B H -0.1523 -0.0288 0.3800 0.380 Uiso 1 1 calc R . .
C48 C -0.2412(10) 0.0103(10) 0.3334(7) 0.214(6) Uiso 1 1 d D . .
H48A H -0.2897 -0.0458 0.3185 0.257 Uiso 1 1 calc R . .
H48B H -0.2687 0.0635 0.3396 0.257 Uiso 1 1 calc R . .
C49 C -0.1776(17) 0.0105(15) 0.2894(10) 0.321(10) Uiso 1 1 d D . .
H49A H -0.1406 0.0736 0.3032 0.386 Uiso 1 1 calc R . .
H49B H -0.2132 0.0036 0.2490 0.386 Uiso 1 1 calc R . .
C50 C -0.1115(17) -0.0468(19) 0.2702(13) 0.405(15) Uiso 1 1 d D . .
H50A H -0.0700 -0.0397 0.3074 0.608 Uiso 1 1 calc R . .
H50B H -0.0773 -0.0281 0.2379 0.608 Uiso 1 1 calc R . .
H50C H -0.1437 -0.1107 0.2525 0.608 Uiso 1 1 calc R . .
C51 C 0.2299(3) 0.6732(4) 0.8240(2) 0.0535(14) Uani 1 1 d . . .
H51A H 0.2551 0.6302 0.7911 0.064 Uiso 1 1 calc R . .
H51B H 0.1643 0.6475 0.8211 0.064 Uiso 1 1 calc R . .
C52 C 0.2439(4) 0.7631(4) 0.8096(3) 0.0719(17) Uani 1 1 d . . .
H52A H 0.2084 0.8017 0.8371 0.086 Uiso 1 1 calc R . .
H52B H 0.3084 0.7946 0.8210 0.086 Uiso 1 1 calc R . .
C53 C 0.2178(6) 0.7545(6) 0.7424(4) 0.127(3) Uani 1 1 d . . .
H53A H 0.2269 0.8167 0.7389 0.152 Uiso 1 1 calc R . .
H53B H 0.2608 0.7247 0.7164 0.152 Uiso 1 1 calc R . .
C54 C 0.1259(4) 0.7049(5) 0.7127(3) 0.089(2) Uani 1 1 d . . .
H54A H 0.1191 0.6413 0.7130 0.107 Uiso 1 1 calc R . .
H54B H 0.0833 0.7311 0.7411 0.107 Uiso 1 1 calc R . .
C55 C 0.0954(6) 0.7014(6) 0.6483(4) 0.133(3) Uani 1 1 d . . .
H55A H 0.0961 0.7647 0.6496 0.160 Uiso 1 1 calc R . .
H55B H 0.1423 0.6823 0.6212 0.160 Uiso 1 1 calc R . .
C56 C 0.0097(6) 0.6463(6) 0.6148(4) 0.123(3) Uani 1 1 d . . .
H56A H -0.0370 0.6660 0.6419 0.148 Uiso 1 1 calc R . .
H56B H 0.0090 0.5833 0.6143 0.148 Uiso 1 1 calc R . .
C57 C -0.0225(6) 0.6406(7) 0.5500(4) 0.128(3) Uani 1 1 d . . .
H57A H -0.0237 0.7032 0.5504 0.153 Uiso 1 1 calc R . .
H57B H 0.0244 0.6220 0.5227 0.153 Uiso 1 1 calc R . .
C58 C -0.1061(7) 0.5845(7) 0.5183(4) 0.146(4) Uani 1 1 d . . .
H58A H -0.1533 0.6039 0.5450 0.175 Uiso 1 1 calc R . .
H58B H -0.1056 0.5220 0.5186 0.175 Uiso 1 1 calc R . .
C59 C -0.1373(6) 0.5776(6) 0.4523(3) 0.111(3) Uani 1 1 d . . .
H59A H -0.1390 0.6399 0.4523 0.133 Uiso 1 1 calc R . .
H59B H -0.0894 0.5596 0.4259 0.133 Uiso 1 1 calc R . .
C60 C -0.2200(7) 0.5204(7) 0.4197(5) 0.156(4) Uani 1 1 d . . .
H60A H -0.2682 0.5390 0.4456 0.187 Uiso 1 1 calc R . .
H60B H -0.2189 0.4581 0.4200 0.187 Uiso 1 1 calc R . .
C61 C -0.2490(5) 0.5140(6) 0.3534(3) 0.114(3) Uani 1 1 d . . .
H61A H -0.2509 0.5746 0.3510 0.172 Uiso 1 1 calc R . .
H61B H -0.3092 0.4737 0.3399 0.172 Uiso 1 1 calc R . .
H61C H -0.2061 0.4895 0.3253 0.172 Uiso 1 1 calc R . .
C73 C 1.0238(4) 0.7126(5) 0.9300(4) 0.096(2) Uani 1 1 d . . .
H73A H 1.0028 0.7616 0.9192 0.143 Uiso 1 1 calc R . .
H73B H 1.0835 0.7100 0.9156 0.143 Uiso 1 1 calc R . .
H73C H 1.0279 0.7244 0.9762 0.143 Uiso 1 1 calc R . .
C74 C 0.9587(3) 0.6240(5) 0.8979(3) 0.0703(17) Uani 1 1 d . . .
C75 C 0.9873(4) 0.5462(5) 0.9146(4) 0.100(2) Uani 1 1 d . . .
H75A H 1.0027 0.5632 0.9608 0.150 Uiso 1 1 calc R . .
H75B H 1.0401 0.5331 0.8930 0.150 Uiso 1 1 calc R . .
H75C H 0.9376 0.4920 0.9008 0.150 Uiso 1 1 calc R . .
C76 C 0.9443(5) 0.6015(7) 0.8260(3) 0.123(3) Uani 1 1 d . . .
H76A H 0.9013 0.5428 0.8080 0.185 Uiso 1 1 calc R . .
H76B H 1.0020 0.5983 0.8085 0.185 Uiso 1 1 calc R . .
H76C H 0.9203 0.6489 0.8152 0.185 Uiso 1 1 calc R . .
C77 C 0.9247(5) 0.2612(6) 0.8726(4) 0.111(3) Uani 1 1 d . . .
H77A H 0.9629 0.3211 0.8768 0.166 Uiso 1 1 calc R . .
H77B H 0.9554 0.2138 0.8511 0.166 Uiso 1 1 calc R . .
H77C H 0.9133 0.2567 0.9150 0.166 Uiso 1 1 calc R . .
C78 C 0.8353(4) 0.2489(5) 0.8337(3) 0.083(2) Uani 1 1 d . . .
C79 C 0.7717(6) 0.1603(5) 0.8283(5) 0.134(3) Uani 1 1 d . . .
H79A H 0.7568 0.1589 0.8708 0.201 Uiso 1 1 calc R . .
H79B H 0.8003 0.1100 0.8092 0.201 Uiso 1 1 calc R . .
H79C H 0.7162 0.1540 0.8015 0.201 Uiso 1 1 calc R . .
C80 C 0.8518(5) 0.2588(6) 0.7694(4) 0.119(3) Uani 1 1 d . . .
H80A H 0.8938 0.3172 0.7746 0.178 Uiso 1 1 calc R . .
H80B H 0.7946 0.2568 0.7463 0.178 Uiso 1 1 calc R . .
H80C H 0.8779 0.2091 0.7453 0.178 Uiso 1 1 calc R . .
C81 C 0.5892(6) -0.0246(6) 0.8619(6) 0.168(5) Uani 1 1 d . . .
H81A H 0.6230 -0.0121 0.8276 0.252 Uiso 1 1 calc R . .
H81B H 0.5760 -0.0900 0.8562 0.252 Uiso 1 1 calc R . .
H81C H 0.6252 0.0084 0.9030 0.252 Uiso 1 1 calc R . .
C82 C 0.5028(5) 0.0057(4) 0.8602(3) 0.0772(18) Uani 1 1 d . . .
C83 C 0.4472(7) -0.0225(5) 0.9082(4) 0.127(3) Uani 1 1 d . . .
H83A H 0.4843 -0.0036 0.9493 0.191 Uiso 1 1 calc R . .
H83B H 0.4252 -0.0887 0.8939 0.191 Uiso 1 1 calc R . .
H83C H 0.3957 0.0065 0.9128 0.191 Uiso 1 1 calc R . .
C84 C 0.4409(7) -0.0307(5) 0.7965(4) 0.128(3) Uani 1 1 d . . .
H84A H 0.3842 -0.0106 0.8027 0.191 Uiso 1 1 calc R . .
H84B H 0.4279 -0.0973 0.7820 0.191 Uiso 1 1 calc R . .
H84C H 0.4712 -0.0073 0.7645 0.191 Uiso 1 1 calc R . .
C85 C 0.2089(6) -0.0103(5) 1.0004(4) 0.121(3) Uani 1 1 d . . .
H85A H 0.2530 -0.0414 0.9779 0.181 Uiso 1 1 calc R . .
H85B H 0.1563 -0.0555 1.0039 0.181 Uiso 1 1 calc R . .
H85C H 0.2366 0.0281 1.0430 0.181 Uiso 1 1 calc R . .
C86 C 0.1793(4) 0.0484(4) 0.9636(4) 0.082(2) Uani 1 1 d . . .
C87 C 0.1122(5) 0.1030(6) 0.9963(5) 0.130(3) Uani 1 1 d . . .
H87A H 0.1426 0.1487 1.0359 0.195 Uiso 1 1 calc R . .
H87B H 0.0613 0.0617 1.0060 0.195 Uiso 1 1 calc R . .
H87C H 0.0899 0.1332 0.9679 0.195 Uiso 1 1 calc R . .
C88 C 0.1434(6) -0.0071(5) 0.8965(4) 0.126(3) Uani 1 1 d . . .
H88A H 0.1162 0.0295 0.8756 0.189 Uiso 1 1 calc R . .
H88B H 0.0977 -0.0607 0.8967 0.189 Uiso 1 1 calc R . .
H88C H 0.1929 -0.0266 0.8734 0.189 Uiso 1 1 calc R . .
C89 C 0.4489(12) 0.5860(13) 1.0364(9) 0.201(7) Uani 0.75 1 d P . .
H89A H 0.4144 0.6009 1.0040 0.301 Uiso 0.75 1 calc PR . .
H89B H 0.4951 0.6399 1.0607 0.301 Uiso 0.75 1 calc PR . .
H89C H 0.4081 0.5663 1.0653 0.301 Uiso 0.75 1 calc PR . .
C90 C 0.5000 0.5000 1.0000 0.171(7) Uani 1 2 d S . .
C91 C 0.4057(11) 0.4225(11) 1.0070(10) 0.204(8) Uani 0.75 1 d P . .
H91A H 0.3620 0.4062 0.9693 0.306 Uiso 0.75 1 calc PR . .
H91B H 0.3782 0.4496 1.0451 0.306 Uiso 0.75 1 calc PR . .
H91C H 0.4235 0.3678 1.0106 0.306 Uiso 0.75 1 calc PR . .
C100 C 0.621(3) 1.047(3) 0.6525(19) 0.265(16) Uiso 0.50 1 d P . .
C101 C 0.530(3) 1.062(3) 0.6309(17) 0.249(14) Uiso 0.50 1 d P C .
O102 O 0.610(3) 1.115(3) 0.6136(18) 0.365(16) Uiso 0.50 1 d P C 6
O103 O 0.575(2) 1.005(2) 0.5601(17) 0.334(14) Uiso 0.50 1 d P . .
C35A C 0.1403(16) 0.1292(16) 0.3480(9) 0.319(10) Uiso 0.404(17) 1 d PD D 3
H35A H 0.1004 0.1726 0.3562 0.383 Uiso 0.404(17) 1 calc PR D 3
H35B H 0.1975 0.1601 0.3364 0.383 Uiso 0.404(17) 1 calc PR D 3
C36A C 0.097(3) 0.050(2) 0.2920(14) 0.30(3) Uiso 0.404(17) 1 d PD D 3
H36A H 0.0446 0.0102 0.3026 0.362 Uiso 0.404(17) 1 calc PR D 3
H36B H 0.1403 0.0138 0.2729 0.362 Uiso 0.404(17) 1 calc PR D 3
C37A C 0.068(2) 0.104(3) 0.2491(16) 0.218(17) Uiso 0.404(17) 1 d PD D 3
H37A H 0.0269 0.0628 0.2113 0.261 Uiso 0.404(17) 1 calc PR D 3
H37B H 0.0358 0.1500 0.2731 0.261 Uiso 0.404(17) 1 calc PR D 3
C38A C 0.156(3) 0.152(6) 0.228(3) 0.44(6) Uiso 0.404(17) 1 d PD D 3
H38A H 0.1799 0.2137 0.2583 0.534 Uiso 0.404(17) 1 calc PR D 3
H38B H 0.2027 0.1161 0.2264 0.534 Uiso 0.404(17) 1 calc PR D 3
C39A C 0.127(3) 0.156(3) 0.1616(18) 0.227(18) Uiso 0.404(17) 1 d PD D 3
H39A H 0.1796 0.1813 0.1436 0.341 Uiso 0.404(17) 1 calc PR D 3
H39B H 0.0829 0.1943 0.1651 0.341 Uiso 0.404(17) 1 calc PR D 3
H39C H 0.0986 0.0943 0.1339 0.341 Uiso 0.404(17) 1 calc PR D 3
C62A C 0.5233(4) 0.6581(5) 0.7315(3) 0.0776(19) Uani 0.512(7) 1 d PD E 1
H62A H 0.4672 0.6095 0.7197 0.093 Uiso 0.50 1 calc PR E 1
H62B H 0.5066 0.7168 0.7357 0.093 Uiso 0.50 1 calc PR E 1
C63A C 0.5844(12) 0.6404(12) 0.6800(7) 0.124(6) Uiso 0.512(7) 1 d PD E 1
H63C H 0.6116 0.5898 0.6830 0.148 Uiso 0.50 1 calc PR E 1
H63D H 0.6342 0.6951 0.6882 0.148 Uiso 0.50 1 calc PR E 1
C64A C 0.539(2) 0.617(3) 0.6116(9) 0.33(2) Uiso 0.512(7) 1 d PD E 1
H64A H 0.5354 0.6751 0.6049 0.400 Uiso 0.50 1 calc PR E 1
H64B H 0.4767 0.5832 0.6110 0.400 Uiso 0.50 1 calc PR E 1
C65A C 0.5764(13) 0.5621(15) 0.5518(8) 0.188(10) Uiso 0.512(7) 1 d PD E 1
H65C H 0.6155 0.6051 0.5340 0.225 Uiso 0.50 1 calc PR E 1
H65D H 0.6139 0.5244 0.5644 0.225 Uiso 0.50 1 calc PR E 1
C66A C 0.5000 0.5000 0.5000 0.325(15) Uiso 1.025(14) 2 d SPD E 1
H66A H 0.5247 0.4590 0.4655 0.390 Uiso 0.50 1 calc PR E 1
H66B H 0.4550 0.4626 0.5184 0.390 Uiso 0.50 1 calc PR E 1
C67A C 0.4575(18) 0.5631(17) 0.4750(13) 0.242(14) Uiso 0.512(7) 1 d PD E 1
H67A H 0.4321 0.6023 0.5102 0.291 Uiso 0.50 1 calc PR E 1
H67B H 0.5049 0.6030 0.4601 0.291 Uiso 0.50 1 calc PR E 1
C68A C 0.3848(19) 0.5145(19) 0.4218(13) 0.234(13) Uiso 0.512(7) 1 d PD E 1
H68A H 0.4121 0.4790 0.3859 0.280 Uiso 0.50 1 calc PR E 1
H68B H 0.3411 0.4705 0.4360 0.280 Uiso 0.50 1 calc PR E 1
C69A C 0.335(2) 0.569(2) 0.3976(17) 0.301(19) Uiso 0.512(7) 1 d PD E 1
H69A H 0.3797 0.6147 0.3854 0.361 Uiso 0.50 1 calc PR E 1
H69B H 0.3076 0.6040 0.4341 0.361 Uiso 0.50 1 calc PR E 1
C70A C 0.262(2) 0.530(3) 0.3439(16) 0.261(18) Uiso 0.512(7) 1 d PD E 1
H70A H 0.2162 0.4807 0.3517 0.313 Uiso 0.50 1 calc PR E 1
H70B H 0.2869 0.5044 0.3036 0.313 Uiso 0.50 1 calc PR E 1
C71A C 0.220(2) 0.611(3) 0.341(3) 0.46(4) Uiso 0.512(7) 1 d PD E 1
H71A H 0.2508 0.6681 0.3744 0.549 Uiso 0.50 1 calc PR E 1
H71B H 0.2226 0.6209 0.2989 0.549 Uiso 0.50 1 calc PR E 1
C72A C 0.1226(19) 0.581(2) 0.3532(14) 0.224(12) Uiso 0.512(7) 1 d PD E 1
H72A H 0.0899 0.5324 0.3155 0.337 Uiso 0.50 1 calc PR E 1
H72B H 0.0936 0.6322 0.3622 0.337 Uiso 0.50 1 calc PR E 1
H72C H 0.1218 0.5574 0.3899 0.337 Uiso 0.50 1 calc PR E 1
C35B C 0.1403(16) 0.1292(16) 0.3480(9) 0.319(10) Uiso 0.596(17) 1 d PD D 4
H35C H 0.1271 0.0705 0.3134 0.383 Uiso 0.596(17) 1 calc PR D 4
H35D H 0.0837 0.1510 0.3513 0.383 Uiso 0.596(17) 1 calc PR D 4
C36B C 0.208(3) 0.196(3) 0.3262(18) 0.46(3) Uiso 0.596(17) 1 d PD D 4
H36C H 0.2569 0.1646 0.3122 0.549 Uiso 0.596(17) 1 calc PR D 4
H36D H 0.2338 0.2464 0.3652 0.549 Uiso 0.596(17) 1 calc PR D 4
C37B C 0.189(3) 0.2416(19) 0.2737(15) 0.38(3) Uiso 0.596(17) 1 d PD D 4
H37C H 0.1595 0.2929 0.2911 0.451 Uiso 0.596(17) 1 calc PR D 4
H37D H 0.2453 0.2644 0.2574 0.451 Uiso 0.596(17) 1 calc PR D 4
C38B C 0.1240(16) 0.1639(18) 0.2201(12) 0.197(11) Uiso 0.596(17) 1 d PD D 4
H38C H 0.0729 0.1318 0.2372 0.236 Uiso 0.596(17) 1 calc PR D 4
H38D H 0.1006 0.1863 0.1867 0.236 Uiso 0.596(17) 1 calc PR D 4
C39B C 0.191(2) 0.104(2) 0.1962(15) 0.282(18) Uiso 0.596(17) 1 d PD D 4
H39D H 0.1595 0.0500 0.1619 0.423 Uiso 0.596(17) 1 calc PR D 4
H39E H 0.2147 0.0866 0.2313 0.423 Uiso 0.596(17) 1 calc PR D 4
H39F H 0.2403 0.1388 0.1800 0.423 Uiso 0.596(17) 1 calc PR D 4
C62B C 0.5233(4) 0.6581(5) 0.7315(3) 0.0776(19) Uani 0.488(7) 1 d PD E 2
H62C H 0.5585 0.6295 0.6979 0.093 Uiso 0.50 1 calc PR E 2
H62D H 0.4633 0.6159 0.7248 0.093 Uiso 0.50 1 calc PR E 2
C63B C 0.5087(9) 0.7407(8) 0.7190(5) 0.075(4) Uani 0.488(7) 1 d PD E 2
H63A H 0.5673 0.7855 0.7275 0.090 Uiso 0.50 1 calc PR E 2
H63B H 0.4680 0.7673 0.7490 0.090 Uiso 0.50 1 calc PR E 2
C64B C 0.4673(10) 0.7244(10) 0.6495(6) 0.097(5) Uiso 0.488(7) 1 d PD E 2
H64C H 0.5116 0.7056 0.6199 0.116 Uiso 0.50 1 calc PR E 2
H64D H 0.4131 0.6737 0.6391 0.116 Uiso 0.50 1 calc PR E 2
C65B C 0.4412(14) 0.8062(12) 0.6390(8) 0.136(7) Uiso 0.488(7) 1 d PD E 2
H65A H 0.4924 0.8595 0.6566 0.163 Uiso 0.50 1 calc PR E 2
H65B H 0.3895 0.8185 0.6632 0.163 Uiso 0.50 1 calc PR E 2
C66B C 0.4153(16) 0.7968(17) 0.5690(9) 0.178(9) Uiso 0.488(7) 1 d PD E 2
H66C H 0.4150 0.8574 0.5649 0.214 Uiso 0.50 1 calc PR E 2
H66D H 0.4610 0.7723 0.5429 0.214 Uiso 0.50 1 calc PR E 2
C67B C 0.3269(18) 0.737(2) 0.5455(14) 0.213(12) Uiso 0.488(7) 1 d PD E 2
H67C H 0.2783 0.7639 0.5658 0.256 Uiso 0.50 1 calc PR E 2
H67D H 0.3232 0.6769 0.5524 0.256 Uiso 0.50 1 calc PR E 2
C68B C 0.322(4) 0.728(4) 0.4735(15) 0.47(4) Uiso 0.488(7) 1 d PD E 2
H68C H 0.3108 0.7850 0.4675 0.567 Uiso 0.50 1 calc PR E 2
H68D H 0.3811 0.7205 0.4580 0.567 Uiso 0.50 1 calc PR E 2
C69B C 0.247(3) 0.647(3) 0.434(2) 0.31(2) Uiso 0.488(7) 1 d PD E 2
H69C H 0.1861 0.6588 0.4394 0.369 Uiso 0.50 1 calc PR E 2
H69D H 0.2508 0.5899 0.4430 0.369 Uiso 0.50 1 calc PR E 2
C70B C 0.281(3) 0.652(2) 0.3686(19) 0.36(3) Uiso 0.488(7) 1 d PD E 2
H70C H 0.2803 0.7107 0.3607 0.428 Uiso 0.50 1 calc PR E 2
H70D H 0.3407 0.6373 0.3624 0.428 Uiso 0.50 1 calc PR E 2
C71B C 0.2012(14) 0.5739(15) 0.3311(11) 0.135(7) Uiso 0.488(7) 1 d PD E 2
H71C H 0.1456 0.5818 0.3514 0.162 Uiso 0.50 1 calc PR E 2
H71D H 0.1918 0.5765 0.2871 0.162 Uiso 0.50 1 calc PR E 2
C72B C 0.2178(19) 0.4819(16) 0.3287(13) 0.176(10) Uiso 0.488(7) 1 d PD E 2
H72D H 0.2655 0.4894 0.3624 0.264 Uiso 0.50 1 calc PR E 2
H72E H 0.2366 0.4536 0.2871 0.264 Uiso 0.50 1 calc PR E 2
H72F H 0.1622 0.4431 0.3351 0.264 Uiso 0.50 1 calc PR E 2

loop_
_atom_site_aniso_label
_atom_site_aniso_U_11
_atom_site_aniso_U_22
_atom_site_aniso_U_33
_atom_site_aniso_U_23
_atom_site_aniso_U_13
_atom_site_aniso_U_12
O1 0.037(2) 0.076(3) 0.099(3) 0.045(2) -0.0045(19) 0.0073(19)
C1 0.037(3) 0.082(4) 0.056(3) 0.040(3) 0.008(2) 0.017(3)
O2 0.048(2) 0.067(3) 0.087(3) 0.036(2) 0.0058(19) 0.0159(18)
C2 0.032(3) 0.072(4) 0.062(3) 0.040(3) 0.013(2) 0.011(3)
O3 0.055(2) 0.074(3) 0.092(3) 0.044(2) 0.012(2) 0.026(2)
C3 0.038(3) 0.064(4) 0.073(4) 0.038(3) 0.008(3) 0.007(3)
O4 0.050(2) 0.065(2) 0.086(3) 0.045(2) 0.0137(19) 0.0082(18)
C4 0.033(3) 0.076(4) 0.066(4) 0.035(3) 0.006(2) 0.014(3)
O5 0.049(2) 0.068(2) 0.069(2) 0.037(2) 0.0034(17) -0.0010(18)
C5 0.043(3) 0.069(4) 0.070(4) 0.040(3) 0.009(3) 0.017(3)
O6 0.058(2) 0.063(3) 0.056(2) 0.014(2) 0.0071(18) 0.0112(19)
C6 0.042(3) 0.080(4) 0.052(3) 0.035(3) 0.008(2) 0.015(3)
O7 0.046(2) 0.062(2) 0.073(3) 0.017(2) -0.0024(19) 0.0069(18)
C7 0.052(3) 0.067(4) 0.059(4) 0.021(3) 0.007(3) 0.022(3)
O8 0.036(2) 0.063(2) 0.103(3) 0.032(2) -0.0041(19) 0.0007(17)
C8 0.046(3) 0.053(3) 0.053(3) 0.019(3) -0.001(2) 0.004(3)
O9 0.037(2) 0.113(3) 0.082(3) 0.047(3) 0.0111(19) 0.021(2)
C9 0.046(3) 0.052(3) 0.070(4) 0.025(3) 0.004(3) 0.014(3)
O10 0.048(2) 0.085(3) 0.080(3) 0.024(2) 0.0051(19) 0.025(2)
C10 0.053(3) 0.054(3) 0.070(4) 0.030(3) 0.002(3) 0.011(3)
O11 0.081(3) 0.049(2) 0.086(3) 0.027(2) -0.014(2) 0.007(2)
C11 0.046(3) 0.049(3) 0.061(4) 0.016(3) 0.001(3) 0.007(3)
O12 0.046(2) 0.067(3) 0.100(3) 0.041(2) 0.000(2) -0.0049(18)
C12 0.039(3) 0.049(3) 0.056(3) 0.017(3) -0.006(2) 0.005(2)
O13 0.164(13) 0.269(19) 0.138(11) 0.106(12) -0.003(10) 0.055(12)
C13 0.044(3) 0.051(3) 0.053(3) 0.019(3) -0.001(2) 0.007(2)
C14 0.038(3) 0.054(3) 0.063(3) 0.028(3) -0.003(2) 0.003(2)
C15 0.031(3) 0.054(3) 0.052(3) 0.018(3) -0.002(2) 0.007(2)
C16 0.038(3) 0.055(4) 0.058(4) 0.025(3) 0.001(2) 0.005(2)
C17 0.042(3) 0.067(4) 0.056(3) 0.030(3) 0.005(2) 0.009(3)
C18 0.036(3) 0.057(4) 0.056(4) 0.019(3) -0.002(2) 0.006(2)
C19 0.027(2) 0.053(3) 0.058(3) 0.023(3) -0.003(2) 0.007(2)
C20 0.027(2) 0.060(4) 0.052(3) 0.025(3) -0.001(2) 0.008(2)
C21 0.038(3) 0.047(3) 0.057(3) 0.020(3) -0.002(2) 0.012(2)
C22 0.041(3) 0.043(3) 0.065(4) 0.030(3) -0.002(3) 0.010(2)
C23 0.036(3) 0.048(3) 0.060(4) 0.023(3) 0.000(3) 0.006(2)
C24 0.041(3) 0.050(3) 0.072(4) 0.022(3) -0.011(3) 0.002(2)
C25 0.031(3) 0.056(3) 0.070(4) 0.033(3) -0.003(3) 0.005(2)
C26 0.041(3) 0.049(3) 0.071(4) 0.039(3) 0.002(3) 0.008(2)
C27 0.035(3) 0.053(3) 0.060(3) 0.032(3) 0.000(2) 0.007(2)
C28 0.032(3) 0.074(4) 0.079(4) 0.046(3) 0.007(3) 0.007(3)
C29 0.062(4) 0.091(5) 0.058(4) 0.028(3) 0.003(3) 0.012(3)
C30 0.119(7) 0.132(7) 0.092(6) 0.025(5) -0.002(5) 0.011(6)
C31 0.185(10) 0.166(9) 0.072(6) 0.027(6) -0.020(6) -0.006(8)
C32 0.230(13) 0.172(10) 0.084(7) 0.026(7) -0.026(8) -0.019(9)
C33 0.267(16) 0.246(15) 0.084(7) 0.019(8) -0.074(9) -0.019(12)
C34 0.41(3) 0.30(2) 0.123(10) 0.069(12) -0.095(14) 0.041(19)
C40 0.044(3) 0.062(4) 0.069(4) 0.023(3) -0.007(3) 0.001(3)
C41 0.076(4) 0.087(5) 0.071(4) 0.020(4) -0.014(3) 0.005(4)
C42 0.089(5) 0.113(6) 0.091(5) 0.026(5) -0.020(4) -0.009(4)
C43 0.149(8) 0.128(7) 0.082(6) 0.022(5) -0.010(5) -0.005(6)
C44 0.203(11) 0.138(8) 0.108(7) 0.036(6) -0.067(7) -0.047(7)
C45 0.38(2) 0.175(12) 0.105(8) 0.039(8) -0.089(11) 0.036(13)
C46 0.244(14) 0.143(10) 0.213(13) 0.070(9) -0.125(11) -0.029(9)
C47 0.44(3) 0.30(2) 0.084(8) 0.017(10) -0.102(12) -0.108(19)
C51 0.037(3) 0.064(4) 0.065(4) 0.031(3) 0.000(2) 0.011(2)
C52 0.063(4) 0.067(4) 0.091(5) 0.039(3) -0.015(3) 0.011(3)
C53 0.143(7) 0.106(6) 0.132(7) 0.076(5) -0.062(6) -0.014(5)
C54 0.069(4) 0.103(5) 0.102(5) 0.053(4) -0.024(4) 0.010(4)
C55 0.146(8) 0.135(7) 0.122(7) 0.076(6) -0.055(6) -0.003(6)
C56 0.112(6) 0.148(8) 0.108(6) 0.065(6) -0.049(5) 0.003(6)
C57 0.126(7) 0.154(8) 0.104(6) 0.066(6) -0.041(5) 0.004(6)
C58 0.142(8) 0.150(8) 0.135(8) 0.064(6) -0.074(7) -0.001(6)
C59 0.112(6) 0.137(7) 0.079(5) 0.038(5) -0.029(5) 0.018(5)
C60 0.154(9) 0.159(9) 0.138(8) 0.058(7) -0.078(7) 0.000(7)
C61 0.106(6) 0.147(7) 0.078(5) 0.026(5) -0.018(4) 0.019(5)
C73 0.041(3) 0.100(5) 0.130(6) 0.020(5) 0.015(4) 0.004(3)
C74 0.028(3) 0.109(5) 0.086(5) 0.048(4) 0.013(3) 0.015(3)
C75 0.053(4) 0.104(6) 0.151(7) 0.045(5) 0.021(4) 0.026(4)
C76 0.059(4) 0.215(10) 0.083(6) 0.037(6) 0.015(4) 0.017(5)
C77 0.080(5) 0.148(7) 0.114(6) 0.033(5) 0.003(4) 0.064(5)
C78 0.061(4) 0.098(5) 0.090(5) 0.011(4) 0.007(4) 0.041(4)
C79 0.100(6) 0.077(6) 0.204(10) 0.012(6) 0.024(6) 0.020(5)
C80 0.096(6) 0.181(9) 0.082(5) 0.018(5) 0.023(4) 0.066(6)
C81 0.119(8) 0.075(6) 0.311(15) 0.053(8) 0.026(8) 0.033(5)
C82 0.102(5) 0.053(4) 0.071(4) 0.020(3) -0.013(4) 0.011(4)
C83 0.177(9) 0.069(5) 0.129(7) 0.052(5) -0.006(6) -0.011(5)
C84 0.177(9) 0.088(6) 0.098(6) 0.035(5) -0.032(6) -0.011(5)
C85 0.118(6) 0.090(5) 0.166(8) 0.088(6) -0.015(5) -0.017(5)
C86 0.051(4) 0.070(4) 0.121(6) 0.049(4) -0.012(4) -0.019(3)
C87 0.058(4) 0.120(7) 0.228(10) 0.085(7) 0.050(6) 0.002(4)
C88 0.123(7) 0.073(5) 0.160(8) 0.035(5) -0.056(6) -0.011(5)
C89 0.169(15) 0.187(16) 0.26(2) 0.082(15) 0.029(14) 0.044(13)
C90 0.155(16) 0.222(19) 0.156(15) 0.082(14) -0.035(12) 0.063(16)
C91 0.128(13) 0.151(14) 0.33(3) 0.069(15) 0.053(14) 0.023(11)
C62A 0.065(4) 0.115(5) 0.080(4) 0.064(4) 0.019(3) 0.027(4)
C62B 0.065(4) 0.115(5) 0.080(4) 0.064(4) 0.019(3) 0.027(4)
C63B 0.106(10) 0.078(9) 0.061(8) 0.044(7) 0.021(7) 0.031(8)

loop_
_atom_type_symbol
_atom_type_description
_atom_type_scat_dispersion_real
_atom_type_scat_dispersion_imag
_atom_type_scat_source
C C 0.0033 0.0016 'International Tables Vol C Tables 4.2.6.8 and 6.1.1.4'
H H 0.0000 0.0000 'International Tables Vol C Tables 4.2.6.8 and 6.1.1.4'
O O 0.0106 0.0060 'International Tables Vol C Tables 4.2.6.8 and 6.1.1.4'

loop_
_geom_angle_atom_site_label_1
_geom_angle_atom_site_label_2
_geom_angle_atom_site_label_3
_geom_angle
_geom_angle_site_symmetry_1
_geom_angle_site_symmetry_3
C2 C1 C6 125.3(5) . .
C1 C2 C3 116.2(5) . .
C1 C2 C28 122.1(4) . .
C3 C2 C28 121.7(5) . .
C4 C3 O1 120.5(4) . .
C4 C3 C2 121.8(5) . .
O1 C3 C2 117.8(5) . .
C3 C4 C5 119.4(5) . .
C4 C5 C6 122.0(5) . .
C4 C5 O2 116.5(4) . .
C6 C5 O2 121.5(5) . .
C5 C6 C1 115.3(5) . .
C5 C6 C7 122.7(5) . .
C1 C6 C7 122.0(4) . .
C29 C7 C8 113.1(4) . .
C29 C7 C6 112.4(5) . .
C8 C7 C6 110.7(4) . .
C13 C8 C9 116.9(5) . .
C13 C8 C7 122.0(5) . .
C9 C8 C7 121.0(5) . .
C10 C9 O3 120.3(5) . .
C10 C9 C8 121.6(5) . .
O3 C9 C8 118.0(5) . .
C9 C10 C11 119.7(5) . .
O4 C11 C10 120.5(5) . .
O4 C11 C12 118.8(4) . .
C10 C11 C12 120.7(5) . .
C13 C12 C11 117.3(5) . .
C13 C12 C14 122.7(4) . .
C11 C12 C14 119.9(5) . .
C8 C13 C12 123.7(5) . .
C15 C14 C12 110.7(4) . .
C15 C14 C40 113.2(4) . .
C12 C14 C40 113.0(4) . .
C16 C15 C20 117.2(5) . .
C16 C15 C14 121.1(5) . .
C20 C15 C14 121.7(5) . .
O5 C16 C15 122.4(5) . .
O5 C16 C17 116.7(5) . .
C15 C16 C17 120.9(5) . .
C16 C17 C18 120.0(5) . .
O6 C18 C17 121.1(5) . .
O6 C18 C19 118.0(5) . .
C17 C18 C19 120.9(5) . .
C20 C19 C18 117.1(5) . .
C20 C19 C21 121.2(5) . .
C18 C19 C21 121.8(5) . .
C19 C20 C15 123.9(5) . .
C51 C21 C22 114.2(4) . .
C51 C21 C19 112.3(4) . .
C22 C21 C19 110.8(3) . .
C23 C22 C27 116.9(4) . .
C23 C22 C21 122.6(5) . .
C27 C22 C21 120.5(5) . .
C22 C23 O7 122.1(4) . .
C22 C23 C24 120.5(5) . .
O7 C23 C24 117.4(5) . .
C25 C24 C23 120.8(5) . .
C24 C25 C26 121.4(5) . .
C24 C25 O8 116.6(5) . .
C26 C25 O8 122.0(5) . .
C27 C26 C25 117.0(5) . .
C27 C26 C28 120.3(5) . .
C25 C26 C28 122.7(4) . .
C26 C27 C22 123.5(5) . .
C2 C28 C62A 113.3(5) . .
C2 C28 C26 111.2(4) . .
C62A C28 C26 113.3(4) . .
C30 C29 C7 115.9(6) . .
C29 C30 C31 111.4(7) . .
C32 C31 C30 118.1(9) . .
C33 C32 C31 115.0(10) . .
C32 C33 C34 116.6(12) . .
C33 C34 C35A 112.0(14) . .
C41 C40 C14 114.6(5) . .
C40 C41 C42 111.3(6) . .
C43 C42 C41 114.1(7) . .
C42 C43 C44 113.7(8) . .
C45 C44 C43 117.7(9) . .
C44 C45 C46 117.1(10) . .
C47 C46 C45 117.8(12) . .
C46 C47 C48 125.6(16) . .
C49 C48 C47 105.7(16) . .
C48 C49 C50 131(2) . .
C52 C51 C21 114.1(4) . .
C53 C52 C51 114.4(5) . .
C54 C53 C52 119.2(7) . .
C55 C54 C53 120.7(7) . .
C56 C55 C54 122.9(7) . .
C55 C56 C57 124.3(8) . .
C58 C57 C56 122.5(8) . .
C57 C58 C59 122.2(9) . .
C60 C59 C58 122.7(8) . .
C59 C60 C61 121.6(9) . .
O9 C74 C73 108.8(5) . .
O9 C74 C76 104.6(4) . .
C73 C74 C76 113.6(6) . .
O9 C74 C75 108.8(5) . .
C73 C74 C75 111.4(5) . .
C76 C74 C75 109.4(7) . .
O10 C78 C79 109.0(6) . .
O10 C78 C80 109.1(6) . .
C79 C78 C80 111.5(7) . .
O10 C78 C77 104.6(5) . .
C79 C78 C77 112.2(7) . .
C80 C78 C77 110.1(6) . .
O11 C82 C81 108.7(6) . .
O11 C82 C83 109.7(6) . .
C81 C82 C83 109.1(7) . .
O11 C82 C84 105.6(5) . .
C81 C82 C84 117.5(8) . .
C83 C82 C84 106.0(7) . .
O12 C86 C88 105.7(6) . .
O12 C86 C85 108.3(5) . .
C88 C86 C85 110.7(6) . .
O12 C86 C87 106.7(5) . .
C88 C86 C87 111.6(7) . .
C85 C86 C87 113.5(7) . .
O13 C90 O13 180.0(14) . 2_667
O13 C90 C89 89.6(9) . .
O13 C90 C89 90.4(9) 2_667 .
O13 C90 C89 90.4(9) . 2_667
O13 C90 C89 89.6(9) 2_667 2_667
C89 C90 C89 179.998(9) . 2_667
O13 C90 C91 92.6(10) . .
O13 C90 C91 87.4(10) 2_667 .
C89 C90 C91 88.8(8) . .
C89 C90 C91 91.2(8) 2_667 .
O13 C90 C91 87.4(10) . 2_667
O13 C90 C91 92.6(10) 2_667 2_667
C89 C90 C91 91.2(8) . 2_667
C89 C90 C91 88.8(8) 2_667 2_667
C91 C90 C91 179.997(3) . 2_667
C101 C100 O102 56(2) . .
O102 C101 C100 64(3) . .
O102 C101 O103 64(2) . .
C100 C101 O103 73(2) . .
C101 O102 C100 60(2) . .
C101 O102 O103 68(2) . .
C100 O102 O103 73(2) . .
O102 O103 C101 48.7(17) . .
C36A C35A C34 116.7(19) . .
C35A C36A C37A 98(2) . .
C38A C37A C36A 106(2) . .
C39A C38A C37A 104(2) . .
C63A C62A C28 110.9(8) . .
C62A C63A C64A 115.6(16) . .
C63A C64A C65A 124(2) . .
C66A C65A C64A 112.3(17) . .
C67A C66A C65A 105.7(12) . .
C68A C67A C66A 113.3(18) . .
C69A C68A C67A 117(2) . .
C68A C69A C70A 123(3) . .
C69A C70A C71A 105(2) . .
C72A C71A C70A 103(2) . .
C38B C37B C36B 104(2) . .
C39B C38B C37B 98.7(19) . .
C65B C64B C63B 113.9(12) . .
C64B C65B C66B 114.5(16) . .
C67B C66B C65B 111(2) . .
C66B C67B C68B 101(2) . .
C69B C68B C67B 111(4) . .
C68B C69B C70B 93(3) . .
C71B C70B C69B 92(3) . .
C72B C71B C70B 111.9(19) . .

loop_
_geom_bond_atom_site_label_1
_geom_bond_atom_site_label_2
_geom_bond_distance
_geom_bond_site_symmetry_2
O1 C3 1.380(6) .
C1 C2 1.377(7) .
C1 C6 1.398(7) .
O2 C5 1.395(6) .
C2 C3 1.397(7) .
C2 C28 1.507(7) .
O3 C9 1.388(6) .
C3 C4 1.373(7) .
O4 C11 1.379(6) .
C4 C5 1.390(7) .
O5 C16 1.377(6) .
C5 C6 1.394(7) .
O6 C18 1.375(6) .
C6 C7 1.528(8) .
O7 C23 1.382(6) .
C7 C29 1.519(7) .
C7 C8 1.527(7) .
O8 C25 1.398(5) .
C8 C13 1.381(7) .
C8 C9 1.399(7) .
O9 C74 1.432(6) .
C9 C10 1.376(7) .
O10 C78 1.446(7) .
C10 C11 1.388(7) .
O11 C82 1.429(7) .
C11 C12 1.402(7) .
O12 C86 1.438(6) .
C12 C13 1.386(7) .
C12 C14 1.534(7) .
O13 C90 1.433(14) .
C14 C15 1.518(7) .
C14 C40 1.537(7) .
C15 C16 1.384(7) .
C15 C20 1.388(7) .
C16 C17 1.386(7) .
C17 C18 1.386(7) .
C18 C19 1.390(7) .
C19 C20 1.383(7) .
C19 C21 1.536(7) .
C21 C51 1.527(6) .
C21 C22 1.531(6) .
C22 C23 1.378(7) .
C22 C27 1.404(7) .
C23 C24 1.388(7) .
C24 C25 1.358(7) .
C25 C26 1.385(7) .
C26 C27 1.381(6) .
C26 C28 1.539(7) .
C28 C62A 1.530(7) .
C29 C30 1.516(10) .
C30 C31 1.550(11) .
C31 C32 1.509(12) .
C32 C33 1.470(13) .
C33 C34 1.487(18) .
C34 C35A 1.573(12) .
C40 C41 1.494(8) .
C41 C42 1.558(9) .
C42 C43 1.525(10) .
C43 C44 1.527(11) .
C44 C45 1.452(13) .
C45 C46 1.532(13) .
C46 C47 1.417(15) .
C47 C48 1.448(17) .
C48 C49 1.40(2) .
C49 C50 1.482(16) .
C51 C52 1.519(7) .
C52 C53 1.481(9) .
C53 C54 1.473(9) .
C54 C55 1.459(9) .
C55 C56 1.442(10) .
C56 C57 1.464(10) .
C57 C58 1.412(11) .
C58 C59 1.478(10) .
C59 C60 1.412(11) .
C60 C61 1.480(10) .
C73 C74 1.495(9) .
C74 C76 1.518(9) .
C74 C75 1.518(9) .
C77 C78 1.524(9) .
C78 C79 1.499(10) .
C78 C80 1.499(10) .
C81 C82 1.490(10) .
C82 C83 1.496(10) .
C82 C84 1.546(9) .
C85 C86 1.518(9) .
C86 C88 1.495(10) .
C86 C87 1.540(10) .
C89 C90 1.717(19) .
C90 O13 1.433(14) 2_667
C90 C89 1.717(19) 2_667
C90 C91 1.730(16) .
C90 C91 1.730(16) 2_667
C100 C101 1.53(5) .
C100 O102 1.58(5) .
C101 O102 1.46(5) .
C101 O103 1.80(4) .
O102 O103 1.75(4) .
C35A C36A 1.488(18) .
C36A C37A 1.558(19) .
C37A C38A 1.55(2) .
C38A C39A 1.54(2) .
C62A C63A 1.501(17) .
C63A C64A 1.538(17) .
C64A C65A 1.550(18) .
C65A C66A 1.545(15) .
C66A C67A 1.507(16) .
C67A C68A 1.485(17) .
C68A C69A 1.460(18) .
C69A C70A 1.480(18) .
C70A C71A 1.57(2) .
C71A C72A 1.52(2) .
C36B C37B 1.584(19) .
C37B C38B 1.559(19) .
C38B C39B 1.529(19) .
C63B C64B 1.561(13) .
C64B C65B 1.504(15) .
C65B C66B 1.535(13) .
C66B C67B 1.453(18) .
C67B C68B 1.555(19) .
C68B C69B 1.53(2) .
C69B C70B 1.582(19) .
C70B C71B 1.546(19) .
C71B C72B 1.511(17) .
